data_7134915
loop_
_publ_author_name
'Ogoshi, Hikari'
'Ito, Shunichiro'
'Tanaka, Kazuo'

_publ_section_title
;
 Regulation of the frontier molecular orbitals and photophysical
 properties of boron tropolonate complexes by regioselective
 functionalization.
;
_journal_issue 76
_journal_name_full 'Chemical communications (Cambridge, England)'
_journal_page_first 14625
_journal_page_last 14628
_journal_paper_doi 10.1039/d5cc04171f
_journal_volume 61
_journal_year 2025
_chemical_formula_moiety 'C14 H11 B F2 O3'
_chemical_formula_sum 'C14 H11 B F2 O3'
_chemical_formula_weight 276.04
_space_group_crystal_system orthorhombic
_space_group_IT_number 19
_space_group_name_Hall 'P 2ac 2ab'
_space_group_name_H-M_alt 'P 21 21 21'
_atom_sites_solution_hydrogens geom
_atom_sites_solution_primary direct
_audit_creation_date 2025-01-10
_audit_creation_method
;
Olex2 1.5
(compiled 2024.02.16 svn.r378c4104 for OlexSys, GUI svn.r6928)
;
_audit_update_record
;
2025-02-22 deposited with the CCDC.	2025-08-18 downloaded from the CCDC.
;
_cell_angle_alpha 90
_cell_angle_beta 90
_cell_angle_gamma 90
_cell_formula_units_Z 4
_cell_length_a 7.865(2)
_cell_length_b 10.808(3)
_cell_length_c 14.417(4)
_cell_measurement_reflns_used 4305
_cell_measurement_temperature 150
_cell_measurement_theta_max 27.5
_cell_measurement_theta_min 3.5
_cell_volume 1225.5(6)
_computing_cell_refinement
;
CrystalClear-SM Expert 2.1 b46 (Rigaku, 2016)
;
_computing_data_collection
;
CrystalClear-SM Expert 2.1 b46 (Rigaku, 2016)
;
_computing_data_reduction
;
CrystalClear-SM Expert 2.1 b46 (Rigaku, 2016)
;
_computing_molecular_graphics 'Olex2 1.5 (Dolomanov et al., 2009)'
_computing_publication_material 'Olex2 1.5 (Dolomanov et al., 2009)'
_computing_structure_refinement 'SHELXL 2018/3 (Sheldrick, 2015)'
_computing_structure_solution 'SHELXS  (Sheldrick, 2008)'
_diffrn_ambient_temperature 150
_diffrn_detector_area_resol_mean 28.5714
_diffrn_measured_fraction_theta_full 0.996
_diffrn_measured_fraction_theta_max 0.996
_diffrn_measurement_details
;
scan:
	Number of images: 360
	           Slice: -110.0000 - 70.0000
	     Image width: 0.5000
	        Exp time: 8.0000
	   Rotation axis: Omega
	           Omega: 0.0000
	             Chi: 45.0000
	             Phi: 0.0000
	             XTD: 44.9526
	          2theta: -20.0476
scan:
	Number of images: 360
	           Slice: -110.0000 - 70.0000
	     Image width: 0.5000
	        Exp time: 8.0000
	   Rotation axis: Omega
	           Omega: 0.0000
	             Chi: 45.0000
	             Phi: 90.0000
	             XTD: 44.9526
	          2theta: -20.0476
;
_diffrn_measurement_device
;
AFC10: Fixed Chi 2 circle
;
_diffrn_measurement_device_type
;
Rigaku Saturn724+ (4x4 bin mode)
;
_diffrn_measurement_method 'profile data from \w-scans'
_diffrn_measurement_specimen_support Fiber
_diffrn_radiation_type MoK\a
_diffrn_radiation_wavelength 0.71075
_diffrn_reflns_av_R_equivalents 0.0273
_diffrn_reflns_av_unetI/netI 0.0304
_diffrn_reflns_Laue_measured_fraction_full 0.996
_diffrn_reflns_Laue_measured_fraction_max 0.996
_diffrn_reflns_limit_h_max 10
_diffrn_reflns_limit_h_min -9
_diffrn_reflns_limit_k_max 14
_diffrn_reflns_limit_k_min -11
_diffrn_reflns_limit_l_max 18
_diffrn_reflns_limit_l_min -18
_diffrn_reflns_number 9762
_diffrn_reflns_point_group_measured_fraction_full 0.998
_diffrn_reflns_point_group_measured_fraction_max 0.996
_diffrn_reflns_theta_full 25.242
_diffrn_reflns_theta_max 27.465
_diffrn_reflns_theta_min 3.204
_diffrn_source_current 24.0
_diffrn_source_power 1.2
_diffrn_source_voltage 50.0
_exptl_absorpt_coefficient_mu 0.122
_exptl_absorpt_correction_T_max 1.000
_exptl_absorpt_correction_T_min 0.877
_exptl_absorpt_correction_type multi-scan
_exptl_crystal_colour Yellow
_exptl_crystal_density_diffrn 1.496
_exptl_crystal_description Prism
_exptl_crystal_F_000 568
_exptl_crystal_preparation Fiber
_exptl_crystal_size_max 0.231
_exptl_crystal_size_mid 0.217
_exptl_crystal_size_min 0.195
_refine_diff_density_max 0.181
_refine_diff_density_min -0.147
_refine_diff_density_rms 0.036
_refine_ls_abs_structure_details
;
 Flack x determined using 861 quotients [(I+)-(I-)]/[(I+)+(I-)]
 (Parsons, Flack and Wagner, Acta Cryst. B69 (2013) 249-259).
;
_refine_ls_abs_structure_Flack 0.0(3)
_refine_ls_extinction_method none
_refine_ls_goodness_of_fit_ref 0.995
_refine_ls_hydrogen_treatment constr
_refine_ls_matrix_type full
_refine_ls_number_parameters 182
_refine_ls_number_reflns 2791
_refine_ls_number_restraints 0
_refine_ls_restrained_S_all 0.995
_refine_ls_R_factor_all 0.0357
_refine_ls_R_factor_gt 0.0312
_refine_ls_shift/su_max 0.000
_refine_ls_shift/su_mean 0.000
_refine_ls_structure_factor_coef Fsqd
_refine_ls_weighting_details 'w=1/[\s^2^(Fo^2^)+(0.0462P)^2^] where P=(Fo^2^+2Fc^2^)/3'
_refine_ls_weighting_scheme calc
_refine_ls_wR_factor_gt 0.0719
_refine_ls_wR_factor_ref 0.0742
_reflns_Friedel_coverage 0.725
_reflns_Friedel_fraction_full 1.000
_reflns_Friedel_fraction_max 0.996
_reflns_number_gt 2472
_reflns_number_total 2791
_reflns_threshold_expression 'I > 2\s(I)'
_cod_data_source_file d5cc04171f2.cif
_cod_data_source_block 20250110_phomeb
_cod_depositor_comments
;
The following automatic conversions were performed:

data item '_exptl_absorpt_correction_type' value 'Multi-scan' was
changed to 'multi-scan' in accordance with the
/home/data/users/saulius/crontab/automatic-downloads/rss-feeds/RSC/lib/dictionaries/cif_core.dic
dictionary named 'cif_core.dic' version 2.4.2 last updated on
2011-04-26.

Automatic conversion script
Id: cif_fix_values 8170 2020-07-09 18:12:32Z antanas 

 Adding full bibliography for 7134913--7134916.cif.
;
_cod_database_code 7134915
_shelx_shelxl_version_number 2018/3
_shelx_space_group_comment
;
The symmetry employed for this shelxl refinement is uniquely defined
by the following loop, which should always be used as a source of
symmetry information in preference to the above space-group names.
They are only intended as comments.
;
_shelx_estimated_absorpt_t_max 0.977
_shelx_estimated_absorpt_t_min 0.972
_olex2_refinement_description
;
1. Fixed Uiso
 At 1.2 times of:
  All C(H) groups
 At 1.5 times of:
  All C(H,H,H) groups
2.a Aromatic/amide H refined with riding coordinates:
 C6(H6), C10(H10), C3(H3), C13(H13), C7(H7), C12(H12), C4(H4), C9(H9)
2.b Idealised Me refined as rotating group:
 C14(H14A,H14B,H14C)
;
_olex2_submission_special_instructions 'No special instructions were received'

loop_
_space_group_symop_operation_xyz
'x, y, z'
'-x+1/2, -y, z+1/2'
'x+1/2, -y+1/2, -z'
'-x, y+1/2, -z+1/2'

loop_
_atom_site_label
_atom_site_type_symbol
_atom_site_fract_x
_atom_site_fract_y
_atom_site_fract_z
_atom_site_U_iso_or_equiv
_atom_site_adp_type
_atom_site_occupancy
_atom_site_site_symmetry_order
_atom_site_calc_flag
_atom_site_refinement_flags_posn
_atom_site_refinement_flags_adp
_atom_site_refinement_flags_occupancy
_atom_site_disorder_assembly
_atom_site_disorder_group
F2 F 0.05370(14) 0.63676(11) 0.41237(8) 0.0401(3) Uani 1 1 d . . . . .
O2 O -0.07703(18) 0.54378(11) 0.28263(9) 0.0307(3) Uani 1 1 d . . . . .
O3 O -0.15408(18) 0.74417(12) 0.32604(9) 0.0301(3) Uani 1 1 d . . . . .
F1 F -0.21746(15) 0.57539(10) 0.42621(7) 0.0361(3) Uani 1 1 d . . . . .
O1 O -0.07668(19) 0.89916(11) -0.35905(8) 0.0313(3) Uani 1 1 d . . . . .
C6 C -0.1753(2) 0.84063(16) 0.08174(13) 0.0258(4) Uani 1 1 d . . . . .
H6 H -0.206380 0.916683 0.056796 0.031 Uiso 1 1 calc R U . . .
C10 C -0.0450(2) 0.93963(16) -0.20035(13) 0.0282(4) Uani 1 1 d . . . . .
H10 H -0.000829 1.016640 -0.216068 0.034 Uiso 1 1 calc R U . . .
C3 C -0.0706(3) 0.56706(16) 0.11974(12) 0.0266(4) Uani 1 1 d . . . . .
H3 H -0.041009 0.483882 0.116333 0.032 Uiso 1 1 calc R U . . .
C13 C -0.1779(2) 0.71162(17) -0.15315(13) 0.0263(4) Uani 1 1 d . . . . .
H13 H -0.222913 0.634753 -0.137679 0.032 Uiso 1 1 calc R U . . .
C7 C -0.1839(2) 0.83456(16) 0.17745(12) 0.0266(4) Uani 1 1 d . . . . .
H7 H -0.219678 0.906315 0.207241 0.032 Uiso 1 1 calc R U . . .
C11 C -0.0974(2) 0.85911(16) -0.26993(12) 0.0243(4) Uani 1 1 d . . . . .
C2 C -0.0969(2) 0.61334(15) 0.20830(13) 0.0250(4) Uani 1 1 d . . . . .
C12 C -0.1677(2) 0.74554(16) -0.24582(13) 0.0264(4) Uani 1 1 d . . . . .
H12 H -0.207689 0.692449 -0.291655 0.032 Uiso 1 1 calc R U . . .
C4 C -0.0827(2) 0.62841(15) 0.03588(13) 0.0260(4) Uani 1 1 d . . . . .
H4 H -0.056976 0.580465 -0.015809 0.031 Uiso 1 1 calc R U . . .
C5 C -0.1276(2) 0.75174(16) 0.01599(13) 0.0240(4) Uani 1 1 d . . . . .
C8 C -0.1225(2) 0.79004(16) -0.08289(13) 0.0239(4) Uani 1 1 d . . . . .
C14 C -0.0723(3) 0.80629(18) -0.42977(13) 0.0341(4) Uani 1 1 d . . . . .
H14A H -0.043175 0.843737 -0.488020 0.051 Uiso 1 1 calc R U . . .
H14B H -0.181975 0.767856 -0.434591 0.051 Uiso 1 1 calc R U . . .
H14C H 0.011248 0.744972 -0.414126 0.051 Uiso 1 1 calc R U . . .
C9 C -0.0579(2) 0.90641(16) -0.10825(13) 0.0271(4) Uani 1 1 d . . . . .
H9 H -0.023530 0.961617 -0.062468 0.033 Uiso 1 1 calc R U . . .
C1 C -0.1463(2) 0.73580(17) 0.23430(13) 0.0255(4) Uani 1 1 d . . . . .
B1 B -0.0983(3) 0.62338(19) 0.36708(15) 0.0281(5) Uani 1 1 d . . . . .

loop_
_atom_site_aniso_label
_atom_site_aniso_U_11
_atom_site_aniso_U_22
_atom_site_aniso_U_33
_atom_site_aniso_U_23
_atom_site_aniso_U_13
_atom_site_aniso_U_12
F2 0.0363(6) 0.0469(7) 0.0370(7) -0.0033(6) -0.0048(5) -0.0015(6)
O2 0.0451(8) 0.0246(6) 0.0226(7) 0.0012(5) 0.0003(7) 0.0035(6)
O3 0.0429(8) 0.0251(6) 0.0223(7) -0.0030(5) 0.0036(6) 0.0016(6)
F1 0.0426(7) 0.0348(6) 0.0310(6) 0.0009(5) 0.0073(5) -0.0055(5)
O1 0.0452(8) 0.0272(6) 0.0217(6) 0.0008(5) 0.0025(6) -0.0008(6)
C6 0.0295(9) 0.0203(8) 0.0276(9) 0.0010(7) -0.0003(8) 0.0004(8)
C10 0.0336(11) 0.0218(8) 0.0292(10) 0.0017(8) -0.0011(8) -0.0041(8)
C3 0.0343(10) 0.0189(7) 0.0265(9) -0.0033(7) 0.0012(9) 0.0025(8)
C13 0.0295(10) 0.0200(8) 0.0293(10) -0.0004(7) -0.0010(8) -0.0011(8)
C7 0.0304(10) 0.0209(8) 0.0286(10) -0.0028(7) 0.0034(8) 0.0017(8)
C11 0.0265(9) 0.0231(8) 0.0233(9) 0.0020(7) -0.0005(7) 0.0045(7)
C2 0.0274(9) 0.0219(8) 0.0256(9) 0.0010(7) 0.0003(8) -0.0011(7)
C12 0.0315(10) 0.0229(8) 0.0249(9) -0.0026(7) -0.0040(8) -0.0003(8)
C4 0.0302(9) 0.0232(8) 0.0245(9) -0.0034(7) 0.0014(8) -0.0002(8)
C5 0.0236(9) 0.0221(8) 0.0264(10) 0.0000(7) 0.0002(7) -0.0024(8)
C8 0.0249(9) 0.0228(8) 0.0240(9) 0.0011(7) -0.0013(8) 0.0019(7)
C14 0.0440(11) 0.0328(9) 0.0255(10) -0.0035(8) 0.0027(9) 0.0009(9)
C9 0.0329(10) 0.0216(8) 0.0270(9) -0.0018(7) -0.0038(8) -0.0019(8)
C1 0.0260(9) 0.0262(9) 0.0241(9) -0.0031(7) 0.0023(8) -0.0030(8)
B1 0.0339(11) 0.0261(10) 0.0241(10) 0.0003(9) 0.0008(9) -0.0021(9)

loop_
_atom_type_symbol
_atom_type_description
_atom_type_scat_dispersion_real
_atom_type_scat_dispersion_imag
_atom_type_scat_source
C C 0.0033 0.0016 'International Tables Vol C Tables 4.2.6.8 and 6.1.1.4'
H H 0.0000 0.0000 'International Tables Vol C Tables 4.2.6.8 and 6.1.1.4'
B B 0.0013 0.0007 'International Tables Vol C Tables 4.2.6.8 and 6.1.1.4'
F F 0.0171 0.0103 'International Tables Vol C Tables 4.2.6.8 and 6.1.1.4'
O O 0.0106 0.0060 'International Tables Vol C Tables 4.2.6.8 and 6.1.1.4'

loop_
_geom_angle_atom_site_label_1
_geom_angle_atom_site_label_2
_geom_angle_atom_site_label_3
_geom_angle
_geom_angle_site_symmetry_1
_geom_angle_site_symmetry_3
_geom_angle_publ_flag
C2 O2 B1 108.64(13) . . ?
C1 O3 B1 108.70(15) . . ?
C11 O1 C14 116.80(14) . . ?
C7 C6 H6 114.5 . . ?
C7 C6 C5 130.99(17) . . ?
C5 C6 H6 114.5 . . ?
C11 C10 H10 119.7 . . ?
C9 C10 H10 119.7 . . ?
C9 C10 C11 120.65(16) . . ?
C2 C3 H3 115.8 . . ?
C4 C3 H3 115.8 . . ?
C4 C3 C2 128.47(16) . . ?
C12 C13 H13 119.3 . . ?
C12 C13 C8 121.46(17) . . ?
C8 C13 H13 119.3 . . ?
C6 C7 H7 115.9 . . ?
C1 C7 C6 128.29(17) . . ?
C1 C7 H7 115.9 . . ?
O1 C11 C10 116.42(16) . . ?
O1 C11 C12 124.23(16) . . ?
C12 C11 C10 119.34(17) . . ?
O2 C2 C3 121.68(16) . . ?
O2 C2 C1 110.30(15) . . ?
C3 C2 C1 128.02(17) . . ?
C13 C12 C11 119.80(17) . . ?
C13 C12 H12 120.1 . . ?
C11 C12 H12 120.1 . . ?
C3 C4 H4 114.8 . . ?
C3 C4 C5 130.49(17) . . ?
C5 C4 H4 114.8 . . ?
C6 C5 C4 125.33(17) . . ?
C6 C5 C8 117.77(15) . . ?
C4 C5 C8 116.90(16) . . ?
C13 C8 C5 121.37(16) . . ?
C13 C8 C9 118.00(17) . . ?
C9 C8 C5 120.62(16) . . ?
O1 C14 H14A 109.5 . . ?
O1 C14 H14B 109.5 . . ?
O1 C14 H14C 109.5 . . ?
H14A C14 H14B 109.5 . . ?
H14A C14 H14C 109.5 . . ?
H14B C14 H14C 109.5 . . ?
C10 C9 C8 120.68(16) . . ?
C10 C9 H9 119.7 . . ?
C8 C9 H9 119.7 . . ?
O3 C1 C7 122.02(17) . . ?
O3 C1 C2 109.69(17) . . ?
C7 C1 C2 128.28(17) . . ?
F2 B1 O2 110.49(16) . . ?
F2 B1 O3 110.58(15) . . ?
O3 B1 O2 102.22(14) . . ?
F1 B1 F2 109.91(17) . . ?
F1 B1 O2 111.38(15) . . ?
F1 B1 O3 112.05(17) . . ?

loop_
_geom_bond_atom_site_label_1
_geom_bond_atom_site_label_2
_geom_bond_distance
_geom_bond_site_symmetry_2
_geom_bond_publ_flag
F2 B1 1.370(3) . ?
O2 C2 1.318(2) . ?
O2 B1 1.500(2) . ?
O3 C1 1.327(2) . ?
O3 B1 1.499(2) . ?
F1 B1 1.369(2) . ?
O1 C11 1.366(2) . ?
O1 C14 1.431(2) . ?
C6 H6 0.9300 . ?
C6 C7 1.383(3) . ?
C6 C5 1.401(2) . ?
C10 H10 0.9300 . ?
C10 C11 1.390(3) . ?
C10 C9 1.379(3) . ?
C3 H3 0.9300 . ?
C3 C2 1.387(2) . ?
C3 C4 1.382(3) . ?
C13 H13 0.9300 . ?
C13 C12 1.388(3) . ?
C13 C8 1.391(3) . ?
C7 H7 0.9300 . ?
C7 C1 1.378(3) . ?
C11 C12 1.390(2) . ?
C2 C1 1.429(3) . ?
C12 H12 0.9300 . ?
C4 H4 0.9300 . ?
C4 C5 1.408(2) . ?
C5 C8 1.485(3) . ?
C8 C9 1.405(2) . ?
C14 H14A 0.9600 . ?
C14 H14B 0.9600 . ?
C14 H14C 0.9600 . ?
C9 H9 0.9300 . ?

loop_
_geom_torsion_atom_site_label_1
_geom_torsion_atom_site_label_2
_geom_torsion_atom_site_label_3
_geom_torsion_atom_site_label_4
_geom_torsion
_geom_torsion_site_symmetry_1
_geom_torsion_site_symmetry_2
_geom_torsion_site_symmetry_3
_geom_torsion_site_symmetry_4
_geom_torsion_publ_flag
O2 C2 C1 O3 1.4(2) . . . . ?
O2 C2 C1 C7 -178.05(17) . . . . ?
O1 C11 C12 C13 177.80(17) . . . . ?
C6 C7 C1 O3 177.37(18) . . . . ?
C6 C7 C1 C2 -3.3(3) . . . . ?
C6 C5 C8 C13 -140.66(18) . . . . ?
C6 C5 C8 C9 40.6(2) . . . . ?
C10 C11 C12 C13 -2.8(3) . . . . ?
C3 C2 C1 O3 -178.50(17) . . . . ?
C3 C2 C1 C7 2.1(3) . . . . ?
C3 C4 C5 C6 -1.6(3) . . . . ?
C3 C4 C5 C8 177.96(19) . . . . ?
C13 C8 C9 C10 -2.1(3) . . . . ?
C7 C6 C5 C4 3.0(3) . . . . ?
C7 C6 C5 C8 -176.55(18) . . . . ?
C11 C10 C9 C8 0.7(3) . . . . ?
C2 O2 B1 F2 -111.06(17) . . . . ?
C2 O2 B1 O3 6.65(18) . . . . ?
C2 O2 B1 F1 126.48(18) . . . . ?
C2 C3 C4 C5 -1.6(4) . . . . ?
C12 C13 C8 C5 -177.71(16) . . . . ?
C12 C13 C8 C9 1.1(3) . . . . ?
C4 C3 C2 O2 -178.51(19) . . . . ?
C4 C3 C2 C1 1.3(3) . . . . ?
C4 C5 C8 C13 39.8(2) . . . . ?
C4 C5 C8 C9 -139.00(18) . . . . ?
C5 C6 C7 C1 0.0(3) . . . . ?
C5 C8 C9 C10 176.69(17) . . . . ?
C8 C13 C12 C11 1.3(3) . . . . ?
C14 O1 C11 C10 158.76(17) . . . . ?
C14 O1 C11 C12 -21.8(2) . . . . ?
C9 C10 C11 O1 -178.77(17) . . . . ?
C9 C10 C11 C12 1.8(3) . . . . ?
C1 O3 B1 F2 111.81(17) . . . . ?
C1 O3 B1 O2 -5.83(19) . . . . ?
C1 O3 B1 F1 -125.18(17) . . . . ?
B1 O2 C2 C3 174.66(17) . . . . ?
B1 O2 C2 C1 -5.2(2) . . . . ?
B1 O3 C1 C7 -177.42(17) . . . . ?
B1 O3 C1 C2 3.1(2) . . . . ?
